data_1506389
loop_
_publ_author_name
'Paillaud, Jean-Louis'
'Marichal, Claire'
'Roux, M\'elanie'
'Baerlocher, Christian'
'Ch\'ezeau, Jean Michel'

_publ_section_title
;
 Tripling of the unit cell volume of the non-centrosymmetric AlPO4-SOD
 after dehydration: a structural study of a reversible process.
;
_journal_issue 24
_journal_name_full 'The journal of physical chemistry. B'
_journal_page_first 11893
_journal_page_last 11899
_journal_paper_doi 10.1021/jp050763e
_journal_volume 109
_journal_year 2005
_chemical_formula_sum 'C3 H7 Al3 N O13 P3'
_chemical_formula_weight 438.95
_chemical_name_systematic 'dehydrated AlPO4-SOD'
_space_group_IT_number 9
_symmetry_cell_setting monoclinic
_symmetry_Int_Tables_number 9
_symmetry_space_group_name_Hall 'C -2yc'
_symmetry_space_group_name_H-M 'C 1 c 1'
_cell_angle_alpha 90.0
_cell_angle_beta 91.8430(6)
_cell_angle_gamma 90.0
_cell_formula_units_Z 12
_cell_length_a 12.82030(10)
_cell_length_b 12.18269(9)
_cell_length_c 26.99238(21)
_cell_volume 4213.64(6)
_diffrn_ambient_temperature 298
_diffrn_radiation_probe x-ray
_diffrn_radiation_type white-beam
_diffrn_radiation_wavelength 0.79965
_diffrn_source synchrotron
_diffrn_source_type 'Swiss Norwegian beam line BM1-B'
_pd_block_id 2005-02-08T10:17|SODDEHCC2_phase1|PAILLAUD||
_pd_phase_name 'dehydrated AlPO4-SOD'
_cod_data_source_file jp050763esi20050211_090830.cif
_cod_data_source_block SODDEHCC2_phase_1
_cod_depositor_comments
;
The following automatic conversions were performed:

'_geom_bond_publ_flag' value 'N' changed to 'n' according to
/home/saulius/struct/CIF-dictionaries/cif_core.dic dictionary named
'cif_core.dic' version 2.4.1 from 2010-06-29 (300
times).

'_geom_angle_publ_flag' value 'N' changed to 'n' according
to /home/saulius/struct/CIF-dictionaries/cif_core.dic dictionary
named 'cif_core.dic' version 2.4.1 from 2010-06-29 (214 times).

Automatic conversion script
Id: cif_fix_values 1715 2011-07-08 13:25:40Z adriana 
;
_cod_original_cell_volume 4213.65(6)
_cod_original_sg_symbol_H-M 'C c'
_cod_database_code 1506389

loop_
_symmetry_equiv_pos_site_id
_symmetry_equiv_pos_as_xyz
1 +x,+y,+z
2 +x,-y,+z+1/2
101 +x+1/2,+y+1/2,+z
102 +x+1/2,-y+1/2,+z+1/2

loop_
_atom_site_type_symbol
_atom_site_label
_atom_site_fract_x
_atom_site_fract_y
_atom_site_fract_z
_atom_site_occupancy
_atom_site_thermal_displace_type
_atom_site_U_iso_or_equiv
_atom_site_symmetry_multiplicity
P P1 0.3769(6) 0.6123(7) 0.19984(31) 1.0 Uiso 0.0235(4) 4
P P2 0.1161(7) 0.3822(7) 0.21066(31) 1.0 Uiso 0.0235(4) 4
P P3 0.2413(8) -0.0165(5) 0.2911(4) 1.0 Uiso 0.0235(4) 4
P P4 0.3639(6) 0.3700(6) 0.04015(32) 1.0 Uiso 0.0235(4) 4
P P5 0.1239(6) 0.6301(6) 0.04148(32) 1.0 Uiso 0.0235(4) 4
P P6 0.2463(7) 1.0194(6) 0.12496(33) 1.0 Uiso 0.0235(4) 4
P P7 0.3656(6) 0.3838(7) 0.36788(30) 1.0 Uiso 0.0235(4) 4
P P8 0.0938(6) 0.6097(7) 0.38284(31) 1.0 Uiso 0.0235(4) 4
P P9 0.2234(7) 1.0127(6) 0.45552(32) 1.0 Uiso 0.0235(4) 4
Al AL1 0.2357(8) 0.4820(7) 0.1227(4) 1.0 Uiso 0.0320(6) 4
Al AL2 0.3700(7) 0.8738(7) 0.20555(35) 1.0 Uiso 0.0320(6) 4
Al AL3 0.1215(7) 0.1239(8) 0.21026(35) 1.0 Uiso 0.0320(6) 4
Al AL4 0.2350(9) 0.5450(6) 0.2898(5) 1.0 Uiso 0.0320(6) 4
Al AL5 0.3751(7) 0.1009(8) 0.0355(4) 1.0 Uiso 0.0320(6) 4
Al AL6 0.1098(7) 0.8863(7) 0.0463(4) 1.0 Uiso 0.0320(6) 4
Al AL7 0.2480(8) 0.4880(7) 0.4579(4) 1.0 Uiso 0.0320(6) 4
Al AL8 0.3574(7) 0.1228(8) 0.37725(33) 1.0 Uiso 0.0320(6) 4
Al AL9 0.1036(7) 0.8722(7) 0.37062(33) 1.0 Uiso 0.0320(6) 4
O O1 0.1669(11) 0.0443(11) 0.2592(5) 1.0 Uiso 0.0262(4) 4
O O2 0.1367(12) 0.2634(10) 0.2242(5) 1.0 Uiso 0.0262(4) 4
O O3 -0.0074(9) 0.0974(11) 0.1975(6) 1.0 Uiso 0.0262(4) 4
O O4 0.2981(11) 0.3940(12) 0.0837(5) 1.0 Uiso 0.0262(4) 4
O O5 0.1589(12) 0.4508(11) 0.2534(5) 1.0 Uiso 0.0262(4) 4
O O6 0.3037(11) 0.9342(12) 0.1560(5) 1.0 Uiso 0.0262(4) 4
O O7 0.3270(11) 0.5603(12) 0.1535(5) 1.0 Uiso 0.0262(4) 4
O O8 0.3247(11) 0.9240(12) 0.2621(5) 1.0 Uiso 0.0262(4) 4
O O9 0.3525(12) 0.7356(10) 0.1996(6) 1.0 Uiso 0.0262(4) 4
O O10 -0.0006(9) 0.4008(12) 0.2017(6) 1.0 Uiso 0.0262(4) 4
O O11 0.1702(11) 0.4058(12) 0.1637(5) 1.0 Uiso 0.0262(4) 4
O O12 0.1518(11) 0.9244(12) -0.0114(5) 1.0 Uiso 0.0262(4) 4
O O13 0.1699(11) 0.9630(11) 0.0915(5) 1.0 Uiso 0.0262(4) 4
O O14 0.1435(11) 0.7490(10) 0.0551(6) 1.0 Uiso 0.0262(4) 4
O O15 -0.0252(9) 0.9023(12) 0.0514(6) 1.0 Uiso 0.0262(4) 4
O O16 0.3378(11) 0.5548(13) 0.2460(5) 1.0 Uiso 0.0262(4) 4
O O17 0.1498(11) 0.5591(12) 0.0882(5) 1.0 Uiso 0.0262(4) 4
O O18 0.2941(11) 0.0677(12) -0.0165(5) 1.0 Uiso 0.0262(4) 4
O O19 0.3263(11) 0.4342(12) -0.0063(5) 1.0 Uiso 0.0262(4) 4
O O20 0.3240(11) 0.0843(13) 0.0963(5) 1.0 Uiso 0.0262(4) 4
O O21 0.3504(12) 0.2499(10) 0.0276(6) 1.0 Uiso 0.0262(4) 4
O O22 0.0089(9) 0.6171(12) 0.0285(6) 1.0 Uiso 0.0262(4) 4
O O23 0.1901(11) 0.6027(12) -0.0024(5) 1.0 Uiso 0.0262(4) 4
O O24 0.1901(11) 0.0968(12) 0.1586(5) 1.0 Uiso 0.0262(4) 4
O O25 0.3327(11) 0.4236(12) 0.4186(5) 1.0 Uiso 0.0262(4) 4
O O26 0.1788(11) 0.9003(11) 0.3202(5) 1.0 Uiso 0.0262(4) 4
O O27 0.1539(11) 0.9438(12) 0.4225(5) 1.0 Uiso 0.0262(4) 4
O O28 0.1050(11) 0.7340(9) 0.3834(5) 1.0 Uiso 0.0262(4) 4
O O29 -0.0201(9) 0.9143(11) 0.3590(5) 1.0 Uiso 0.0262(4) 4
O O30 0.1568(11) 0.5641(12) 0.4262(5) 1.0 Uiso 0.0262(4) 4
O O31 0.2980(11) 0.0640(11) 0.3251(5) 1.0 Uiso 0.0262(4) 4
O O32 0.2941(12) 0.4261(11) 0.3247(5) 1.0 Uiso 0.0262(4) 4
O O33 0.2858(11) 0.0924(11) 0.4255(5) 1.0 Uiso 0.0262(4) 4
O O34 0.3629(11) 0.2610(10) 0.3699(5) 1.0 Uiso 0.0262(4) 4
O O35 -0.0188(9) 0.5808(12) 0.3895(6) 1.0 Uiso 0.0262(4) 4
O O36 0.1298(12) 0.5551(14) 0.3342(5) 1.0 Uiso 0.0262(4) 4
O O1' 0.1379(10) 0.6542(12) 0.2629(6) 1.0 Uiso 0.0502(16) 4
N N1 0.0054(8) 0.7458(11) 0.2139(4) 1.0 Uiso 0.0502(16) 4
C C11 -0.0839(9) 0.7130(10) 0.2392(4) 1.0 Uiso 0.0502(16) 4
C C12 -0.0150(9) 0.8093(10) 0.1701(4) 1.0 Uiso 0.0502(16) 4
C C13 0.1104(9) 0.7149(11) 0.2277(5) 1.0 Uiso 0.0502(16) 4
O O2' 0.3052(10) 0.6520(11) 0.3301(5) 1.0 Uiso 0.0502(16) 4
N N2 0.4535(8) 0.7412(11) 0.3612(4) 1.0 Uiso 0.0502(16) 4
C C21 0.4001(9) 0.7795(10) 0.4038(4) 1.0 Uiso 0.0502(16) 4
C C22 0.5669(9) 0.7582(10) 0.3620(4) 1.0 Uiso 0.0502(16) 4
C C23 0.3984(9) 0.6736(11) 0.3246(5) 1.0 Uiso 0.0502(16) 4
O O3' 0.4071(11) -0.0519(9) 0.0446(6) 1.0 Uiso 0.0502(16) 4
N N3 0.4818(10) -0.2262(9) 0.0375(5) 1.0 Uiso 0.0502(16) 4
C C31 0.4075(9) -0.2756(10) 0.0693(4) 1.0 Uiso 0.0502(16) 4
C C32 0.5684(9) -0.2883(10) 0.0216(4) 1.0 Uiso 0.0502(16) 4
C C33 0.4769(10) -0.1104(9) 0.0269(5) 1.0 Uiso 0.0502(16) 4
H H11 0.4489(18) 0.7769(24) 0.4336(8) 1.0 Uiso 0.0848(16) 4
H H12 0.3762(22) 0.8575(17) 0.3978(9) 1.0 Uiso 0.0848(16) 4
H H13 0.3378(18) 0.7316(21) 0.4095(10) 1.0 Uiso 0.0848(16) 4
H H14 0.5860(18) 0.8081(22) 0.3345(9) 1.0 Uiso 0.0848(16) 4
H H15 0.5889(17) 0.7918(24) 0.3946(8) 1.0 Uiso 0.0848(16) 4
H H16 0.6029(17) 0.6859(18) 0.3585(11) 1.0 Uiso 0.0848(16) 4
H H17 0.4358(17) 0.6415(20) 0.2958(8) 1.0 Uiso 0.0848(16) 4
H H21 0.5327(18) -0.0753(17) 0.0071(9) 1.0 Uiso 0.0848(16) 4
H H22 0.3615(19) -0.2178(18) 0.0828(10) 1.0 Uiso 0.0848(16) 4
H H23 0.3638(19) -0.3299(21) 0.0496(9) 1.0 Uiso 0.0848(16) 4
H H24 0.4459(18) -0.3142(23) 0.0974(9) 1.0 Uiso 0.0848(16) 4
H H25 0.6204(18) -0.2381(19) 0.0070(10) 1.0 Uiso 0.0848(16) 4
H H26 0.6014(19) -0.3277(22) 0.0513(8) 1.0 Uiso 0.0848(16) 4
H H27 0.5436(18) -0.3432(20) -0.0038(9) 1.0 Uiso 0.0848(16) 4
H H31 0.1670(16) 0.7412(20) 0.2056(8) 1.0 Uiso 0.0848(16) 4
H H32 -0.1325(18) 0.7770(19) 0.2418(11) 1.0 Uiso 0.0848(16) 4
H H33 -0.1200(19) 0.6524(20) 0.2198(9) 1.0 Uiso 0.0848(16) 4
H H34 -0.0625(18) 0.6858(24) 0.2730(8) 1.0 Uiso 0.0848(16) 4
H H35 0.0527(17) 0.8238(23) 0.1536(9) 1.0 Uiso 0.0848(16) 4
H H36 -0.0634(20) 0.7666(20) 0.1469(8) 1.0 Uiso 0.0848(16) 4
H H37 -0.0486(22) 0.8810(18) 0.1790(9) 1.0 Uiso 0.0848(16) 4

loop_
_atom_type_symbol
_atom_type_number_in_cell
P_ 36.0
Al 36.0
O_ 156.0
N_ 12.0
C_ 36.0
H_ 84.0

loop_
_geom_angle_atom_site_label_1
_geom_angle_atom_site_label_2
_geom_angle_atom_site_label_3
_geom_angle
_geom_angle_site_symmetry_1
_geom_angle_site_symmetry_3
_geom_angle_publ_flag
O3 P1 O7 107.8(8) 101_555 1_555 n
O3 P1 O9 108.7(8) 101_555 1_555 n
O3 P1 O16 109.3(8) 101_555 1_555 n
O7 P1 O9 108.8(8) 1_555 1_555 n
O7 P1 O16 109.7(8) 1_555 1_555 n
O9 P1 O16 112.4(9) 1_555 1_555 n
O2 P2 O5 106.7(8) 1_555 1_555 n
O2 P2 O10 110.0(8) 1_555 1_555 n
O2 P2 O11 107.9(8) 1_555 1_555 n
O5 P2 O10 111.6(8) 1_555 1_555 n
O5 P2 O11 112.0(9) 1_555 1_555 n
O10 P2 O11 108.6(8) 1_555 1_555 n
O1 P3 O8 113.0(9) 1_555 1_545 n
O1 P3 O26 107.2(9) 1_555 1_545 n
O1 P3 O31 108.7(8) 1_555 1_555 n
O8 P3 O26 109.7(8) 1_545 1_545 n
O8 P3 O31 106.7(8) 1_545 1_555 n
O26 P3 O31 111.6(9) 1_545 1_555 n
O4 P4 O15 110.2(8) 1_555 101_545 n
O4 P4 O19 111.7(8) 1_555 1_555 n
O4 P4 O21 107.6(9) 1_555 1_555 n
O15 P4 O19 107.5(8) 101_545 1_555 n
O15 P4 O21 113.7(8) 101_545 1_555 n
O19 P4 O21 106.1(8) 1_555 1_555 n
O14 P5 O17 107.8(8) 1_555 1_555 n
O14 P5 O22 108.1(8) 1_555 1_555 n
O14 P5 O23 108.0(8) 1_555 1_555 n
O17 P5 O22 108.1(8) 1_555 1_555 n
O17 P5 O23 113.6(8) 1_555 1_555 n
O22 P5 O23 111.2(8) 1_555 1_555 n
O6 P6 O13 108.7(8) 1_555 1_555 n
O6 P6 O20 109.1(9) 1_555 1_565 n
O6 P6 O24 109.3(8) 1_555 1_565 n
O13 P6 O20 111.5(9) 1_555 1_565 n
O13 P6 O24 109.7(8) 1_555 1_565 n
O20 P6 O24 108.5(8) 1_565 1_565 n
O25 P7 O29 110.8(8) 1_555 101_545 n
O25 P7 O32 113.4(8) 1_555 1_555 n
O25 P7 O34 106.1(8) 1_555 1_555 n
O29 P7 O32 110.3(8) 101_545 1_555 n
O29 P7 O34 105.6(8) 101_545 1_555 n
O32 P7 O34 110.2(8) 1_555 1_555 n
O28 P8 O30 108.1(8) 1_555 1_555 n
O28 P8 O35 108.9(8) 1_555 1_555 n
O28 P8 O36 113.8(8) 1_555 1_555 n
O30 P8 O35 108.3(8) 1_555 1_555 n
O30 P8 O36 109.4(9) 1_555 1_555 n
O35 P8 O36 108.3(8) 1_555 1_555 n
O12 P9 O18 113.4(8) 2_575 2_565 n
O12 P9 O27 106.0(8) 2_575 1_555 n
O12 P9 O33 109.5(8) 2_575 1_565 n
O18 P9 O27 105.6(8) 2_565 1_555 n
O18 P9 O33 111.3(8) 2_565 1_565 n
O27 P9 O33 110.9(8) 1_555 1_565 n
O4 AL1 O7 108.8(8) 1_555 1_555 n
O4 AL1 O11 108.1(7) 1_555 1_555 n
O4 AL1 O17 108.3(8) 1_555 1_555 n
O7 AL1 O11 109.7(8) 1_555 1_555 n
O7 AL1 O17 112.3(8) 1_555 1_555 n
O11 AL1 O17 109.6(8) 1_555 1_555 n
O6 AL2 O8 110.8(8) 1_555 1_555 n
O6 AL2 O9 106.8(8) 1_555 1_555 n
O6 AL2 O10 109.2(8) 1_555 101_555 n
O8 AL2 O9 112.3(8) 1_555 1_555 n
O8 AL2 O10 109.6(8) 1_555 101_555 n
O9 AL2 O10 108.1(8) 1_555 101_555 n
O1 AL3 O2 110.4(8) 1_555 1_555 n
O1 AL3 O3 110.4(8) 1_555 1_555 n
O1 AL3 O24 110.3(8) 1_555 1_555 n
O2 AL3 O3 109.1(8) 1_555 1_555 n
O2 AL3 O24 107.9(8) 1_555 1_555 n
O3 AL3 O24 108.7(8) 1_555 1_555 n
O5 AL4 O16 94.5(9) 1_555 1_555 n
O5 AL4 O32 89.1(7) 1_555 1_555 n
O5 AL4 O36 90.1(9) 1_555 1_555 n
O5 AL4 O1' 84.4(8) 1_555 1_555 n
O5 AL4 O2' 175.0(10) 1_555 1_555 n
O16 AL4 O32 95.0(8) 1_555 1_555 n
O16 AL4 O36 172.4(8) 1_555 1_555 n
O16 AL4 O1' 100.5(9) 1_555 1_555 n
O16 AL4 O2' 89.3(8) 1_555 1_555 n
O32 AL4 O36 91.1(9) 1_555 1_555 n
O32 AL4 O1' 163.6(10) 1_555 1_555 n
O32 AL4 O2' 93.8(8) 1_555 1_555 n
O36 AL4 O1' 73.9(8) 1_555 1_555 n
O36 AL4 O2' 85.7(8) 1_555 1_555 n
O1' AL4 O2' 91.8(6) 1_555 1_555 n
O18 AL5 O20 118.5(7) 1_555 1_555 n
O18 AL5 O21 92.2(8) 1_555 1_555 n
O18 AL5 O22 119.7(8) 1_555 101_545 n
O18 AL5 O3' 89.9(8) 1_555 1_555 n
O20 AL5 O21 98.6(9) 1_555 1_555 n
O20 AL5 O22 120.1(8) 1_555 101_545 n
O20 AL5 O3' 81.8(8) 1_555 1_555 n
O21 AL5 O22 92.4(8) 1_555 101_545 n
O21 AL5 O3' 177.4(9) 1_555 1_555 n
O22 AL5 O3' 85.2(8) 101_545 1_555 n
O12 AL6 O13 110.6(8) 1_555 1_555 n
O12 AL6 O14 107.3(8) 1_555 1_555 n
O12 AL6 O15 112.1(8) 1_555 1_555 n
O13 AL6 O14 109.0(8) 1_555 1_555 n
O13 AL6 O15 108.0(8) 1_555 1_555 n
O14 AL6 O15 109.7(8) 1_555 1_555 n
O19 AL7 O23 105.4(8) 2_565 2_565 n
O19 AL7 O25 103.6(8) 2_565 1_555 n
O19 AL7 O30 112.0(8) 2_565 1_555 n
O23 AL7 O25 112.4(7) 2_565 1_555 n
O23 AL7 O30 111.1(8) 2_565 1_555 n
O25 AL7 O30 111.9(8) 1_555 1_555 n
O31 AL8 O33 107.8(8) 1_555 1_555 n
O31 AL8 O34 109.5(8) 1_555 1_555 n
O31 AL8 O35 114.8(8) 1_555 101_545 n
O33 AL8 O34 109.8(8) 1_555 1_555 n
O33 AL8 O35 108.6(8) 1_555 101_545 n
O34 AL8 O35 106.3(8) 1_555 101_545 n
O26 AL9 O27 109.2(8) 1_555 1_555 n
O26 AL9 O28 110.5(8) 1_555 1_555 n
O26 AL9 O29 109.8(8) 1_555 1_555 n
O27 AL9 O28 109.0(8) 1_555 1_555 n
O27 AL9 O29 108.4(8) 1_555 1_555 n
O28 AL9 O29 109.8(8) 1_555 1_555 n
P3 O1 AL3 158.7(10) 1_555 1_555 n
P2 O2 AL3 149.1(10) 1_555 1_555 n
P1 O3 AL3 157.2(11) 101_445 1_555 n
P4 O4 AL1 152.6(11) 1_555 1_555 n
P2 O5 AL4 162.7(12) 1_555 1_555 n
P6 O6 AL2 160.4(11) 1_555 1_555 n
P1 O7 AL1 153.6(10) 1_555 1_555 n
P3 O8 AL2 149.9(10) 1_565 1_555 n
P1 O9 AL2 160.0(11) 1_555 1_555 n
P2 O10 AL2 156.6(11) 1_555 101_445 n
P2 O11 AL1 156.5(11) 1_555 1_555 n
P9 O12 AL6 151.9(11) 2_574 1_555 n
P6 O13 AL6 165.5(11) 1_555 1_555 n
P5 O14 AL6 148.0(10) 1_555 1_555 n
P4 O15 AL6 152.9(10) 101_455 1_555 n
P1 O16 AL4 146.2(11) 1_555 1_555 n
P5 O17 AL1 150.2(10) 1_555 1_555 n
P9 O18 AL5 150.3(11) 2_564 1_555 n
P4 O19 AL7 158.0(11) 1_555 2_564 n
P6 O20 AL5 142.6(10) 1_545 1_555 n
P4 O21 AL5 154.7(11) 1_555 1_555 n
P5 O22 AL5 160.4(11) 1_555 101_455 n
P5 O23 AL7 152.8(11) 1_555 2_564 n
P6 O24 AL3 151.9(11) 1_545 1_555 n
P7 O25 AL7 153.1(10) 1_555 1_555 n
P3 O26 AL9 148.6(10) 1_565 1_555 n
P9 O27 AL9 161.8(11) 1_555 1_555 n
P8 O28 AL9 166.6(11) 1_555 1_555 n
P7 O29 AL9 142.5(10) 101_455 1_555 n
P8 O30 AL7 159.1(11) 1_555 1_555 n
P3 O31 AL8 161.8(11) 1_555 1_555 n
P7 O32 AL4 148.8(10) 1_555 1_555 n
P9 O33 AL8 151.7(10) 1_545 1_555 n
P7 O34 AL8 175.2(11) 1_555 1_555 n
P8 O35 AL8 143.7(10) 1_555 101_455 n
P8 O36 AL4 145.4(11) 1_555 1_555 n
AL4 O1' C13 148.5(12) 1_555 1_555 n
C11 N1 C12 115.1(8) 1_555 1_555 n
C11 N1 C13 124.7(8) 1_555 1_555 n
C12 N1 C13 120.1(8) 1_555 1_555 n
N1 C11 H32 109.3(13) 1_555 1_555 n
N1 C11 H33 108.9(13) 1_555 1_555 n
N1 C11 H34 109.4(12) 1_555 1_555 n
H32 C11 H33 109.3(14) 1_555 1_555 n
H32 C11 H34 110.1(15) 1_555 1_555 n
H33 C11 H34 109.7(15) 1_555 1_555 n
N1 C12 H35 109.0(13) 1_555 1_555 n
N1 C12 H36 109.0(12) 1_555 1_555 n
N1 C12 H37 109.8(12) 1_555 1_555 n
H35 C12 H36 109.8(14) 1_555 1_555 n
H35 C12 H37 109.7(15) 1_555 1_555 n
H36 C12 H37 109.5(14) 1_555 1_555 n
O1' C13 N1 126.5(9) 1_555 1_555 n
O1' C13 H31 116.7(12) 1_555 1_555 n
N1 C13 H31 116.7(11) 1_555 1_555 n
AL4 O2' C23 121.1(11) 1_555 1_555 n
C21 N2 C22 116.1(8) 1_555 1_555 n
C21 N2 C23 119.7(8) 1_555 1_555 n
C22 N2 C23 123.3(8) 1_555 1_555 n
N2 C21 H11 109.3(12) 1_555 1_555 n
N2 C21 H12 109.1(13) 1_555 1_555 n
N2 C21 H13 109.6(13) 1_555 1_555 n
H11 C21 H12 109.7(15) 1_555 1_555 n
H11 C21 H13 109.7(14) 1_555 1_555 n
H12 C21 H13 109.4(14) 1_555 1_555 n
N2 C22 H14 110.0(12) 1_555 1_555 n
N2 C22 H15 108.7(12) 1_555 1_555 n
N2 C22 H16 109.5(12) 1_555 1_555 n
H14 C22 H15 109.7(15) 1_555 1_555 n
H14 C22 H16 109.9(15) 1_555 1_555 n
H15 C22 H16 109.0(15) 1_555 1_555 n
O2' C23 N2 119.2(9) 1_555 1_555 n
O2' C23 H17 119.9(12) 1_555 1_555 n
N2 C23 H17 120.9(11) 1_555 1_555 n
AL5 O3' C33 130.9(11) 1_555 1_555 n
C31 N3 C32 119.9(8) 1_555 1_555 n
C31 N3 C33 120.2(8) 1_555 1_555 n
C32 N3 C33 119.4(8) 1_555 1_555 n
N3 C31 H22 109.6(13) 1_555 1_555 n
N3 C31 H23 109.1(13) 1_555 1_555 n
N3 C31 H24 109.1(12) 1_555 1_555 n
H22 C31 H23 109.4(14) 1_555 1_555 n
H22 C31 H24 109.7(15) 1_555 1_555 n
H23 C31 H24 109.9(14) 1_555 1_555 n
N3 C32 H25 109.4(12) 1_555 1_555 n
N3 C32 H26 108.8(13) 1_555 1_555 n
N3 C32 H27 109.1(12) 1_555 1_555 n
H25 C32 H26 109.7(14) 1_555 1_555 n
H25 C32 H27 109.9(15) 1_555 1_555 n
H26 C32 H27 109.9(14) 1_555 1_555 n
O3' C33 N3 120.6(9) 1_555 1_555 n
O3' C33 H21 119.5(11) 1_555 1_555 n
N3 C33 H21 119.8(11) 1_555 1_555 n

loop_
_geom_bond_atom_site_label_1
_geom_bond_atom_site_label_2
_geom_bond_distance
_geom_bond_site_symmetry_2
_geom_bond_publ_flag
P1 O3 1.497(13) 101_555 n
P1 O7 1.525(13) 1_555 n
P1 O9 1.534(13) 1_555 n
P1 O16 1.528(13) 1_555 n
P2 O2 1.515(13) 1_555 n
P2 O5 1.514(13) 1_555 n
P2 O10 1.524(13) 1_555 n
P2 O11 1.491(13) 1_555 n
P3 O1 1.466(13) 1_555 n
P3 O8 1.528(13) 1_545 n
P3 O26 1.526(13) 1_545 n
P3 O31 1.512(13) 1_555 n
P4 O4 1.499(13) 1_555 n
P4 O15 1.497(12) 101_545 n
P4 O19 1.540(13) 1_555 n
P4 O21 1.512(13) 1_555 n
P5 O14 1.512(13) 1_555 n
P5 O17 1.556(13) 1_555 n
P5 O22 1.513(12) 1_555 n
P5 O23 1.516(13) 1_555 n
P6 O6 1.509(13) 1_555 n
P6 O13 1.481(13) 1_555 n
P6 O20 1.505(13) 1_565 n
P6 O24 1.508(13) 1_565 n
P7 AL9 3.054(11) 101_545 n
P7 O25 1.524(13) 1_555 n
P7 O29 1.538(13) 101_545 n
P7 O32 1.548(13) 1_555 n
P7 O34 1.498(13) 1_555 n
P8 AL8 3.033(11) 101_455 n
P8 O28 1.521(12) 1_555 n
P8 O30 1.507(13) 1_555 n
P8 O35 1.502(12) 1_555 n
P8 O36 1.555(13) 1_555 n
P9 AL8 3.074(12) 1_565 n
P9 O12 1.510(13) 2_575 n
P9 O18 1.520(13) 2_565 n
P9 O27 1.498(13) 1_555 n
P9 O33 1.510(13) 1_565 n
AL1 O4 1.717(13) 1_555 n
AL1 O7 1.705(13) 1_555 n
AL1 O11 1.688(13) 1_555 n
AL1 O17 1.704(13) 1_555 n
AL2 O6 1.727(13) 1_555 n
AL2 O8 1.761(13) 1_555 n
AL2 O9 1.705(13) 1_555 n
AL2 O10 1.698(13) 101_555 n
AL3 O1 1.725(13) 1_555 n
AL3 O2 1.751(13) 1_555 n
AL3 O3 1.707(13) 1_555 n
AL3 O24 1.706(13) 1_555 n
AL4 O5 1.782(14) 1_555 n
AL4 O16 1.804(14) 1_555 n
AL4 O32 1.874(13) 1_555 n
AL4 O36 1.836(14) 1_555 n
AL4 O1' 1.946(13) 1_555 n
AL4 O2' 1.905(13) 1_555 n
AL5 O18 1.766(13) 1_555 n
AL5 O20 1.798(13) 1_555 n
AL5 O21 1.854(13) 1_555 n
AL5 O22 1.742(12) 101_545 n
AL5 O3' 1.920(12) 1_555 n
AL6 O12 1.728(13) 1_555 n
AL6 O13 1.699(13) 1_555 n
AL6 O14 1.743(13) 1_555 n
AL6 O15 1.752(13) 1_555 n
AL7 O19 1.667(13) 2_565 n
AL7 O23 1.725(13) 2_565 n
AL7 O25 1.730(13) 1_555 n
AL7 O30 1.701(13) 1_555 n
AL8 P8 3.033(11) 101_545 n
AL8 P9 3.074(12) 1_545 n
AL8 O31 1.734(13) 1_555 n
AL8 O33 1.660(13) 1_555 n
AL8 O34 1.697(13) 1_555 n
AL8 O35 1.690(13) 101_545 n
AL9 P7 3.054(11) 101_455 n
AL9 O26 1.726(13) 1_555 n
AL9 O27 1.755(13) 1_555 n
AL9 O28 1.719(12) 1_555 n
AL9 O29 1.687(12) 1_555 n
O1 P3 1.466(13) 1_555 n
O1 AL3 1.725(13) 1_555 n
O2 P2 1.515(13) 1_555 n
O2 AL3 1.751(13) 1_555 n
O3 P1 1.497(13) 101_445 n
O3 AL3 1.707(13) 1_555 n
O4 P4 1.499(13) 1_555 n
O4 AL1 1.717(13) 1_555 n
O5 P2 1.514(13) 1_555 n
O5 AL4 1.782(14) 1_555 n
O6 P6 1.509(13) 1_555 n
O6 AL2 1.727(13) 1_555 n
O7 P1 1.525(13) 1_555 n
O7 AL1 1.705(13) 1_555 n
O8 P3 1.528(13) 1_565 n
O8 AL2 1.761(13) 1_555 n
O9 P1 1.534(13) 1_555 n
O9 AL2 1.705(13) 1_555 n
O10 P2 1.524(13) 1_555 n
O10 AL2 1.698(13) 101_445 n
O11 P2 1.491(13) 1_555 n
O11 AL1 1.688(13) 1_555 n
O12 P9 1.510(13) 2_574 n
O12 AL6 1.728(13) 1_555 n
O13 P6 1.481(13) 1_555 n
O13 AL6 1.699(13) 1_555 n
O14 P5 1.512(13) 1_555 n
O14 AL6 1.743(13) 1_555 n
O15 P4 1.497(12) 101_455 n
O15 AL6 1.752(13) 1_555 n
O16 P1 1.528(13) 1_555 n
O16 AL4 1.804(14) 1_555 n
O17 P5 1.556(13) 1_555 n
O17 AL1 1.704(13) 1_555 n
O18 P9 1.520(13) 2_564 n
O18 AL5 1.766(13) 1_555 n
O19 P4 1.540(13) 1_555 n
O19 AL7 1.667(13) 2_564 n
O20 P6 1.505(13) 1_545 n
O20 AL5 1.798(13) 1_555 n
O21 P4 1.512(13) 1_555 n
O21 AL5 1.854(13) 1_555 n
O22 P5 1.513(12) 1_555 n
O22 AL5 1.742(12) 101_455 n
O23 P5 1.516(13) 1_555 n
O23 AL7 1.725(13) 2_564 n
O24 P6 1.508(13) 1_545 n
O24 AL3 1.706(13) 1_555 n
O25 P7 1.524(13) 1_555 n
O25 AL7 1.730(13) 1_555 n
O26 P3 1.526(13) 1_565 n
O26 AL9 1.726(13) 1_555 n
O27 P9 1.498(13) 1_555 n
O27 AL9 1.755(13) 1_555 n
O28 P8 1.521(12) 1_555 n
O28 AL9 1.719(12) 1_555 n
O29 P7 1.538(13) 101_455 n
O29 AL9 1.687(12) 1_555 n
O30 P8 1.507(13) 1_555 n
O30 AL7 1.701(13) 1_555 n
O31 P3 1.512(13) 1_555 n
O31 AL8 1.734(13) 1_555 n
O32 P7 1.548(13) 1_555 n
O32 AL4 1.874(13) 1_555 n
O33 P9 1.510(13) 1_545 n
O33 AL8 1.660(13) 1_555 n
O34 P7 1.498(13) 1_555 n
O34 AL8 1.697(13) 1_555 n
O35 P8 1.502(12) 1_555 n
O35 AL8 1.690(13) 101_455 n
O36 P8 1.555(13) 1_555 n
O36 AL4 1.836(14) 1_555 n
O1' AL4 1.946(13) 1_555 n
O1' C13 1.245(15) 1_555 n
O1' H31 1.922(22) 1_555 n
N1 C11 1.408(13) 1_555 n
N1 C12 1.431(13) 1_555 n
N1 C13 1.436(13) 1_555 n
N1 H32 1.980(22) 1_555 n
N1 H33 1.981(22) 1_555 n
N1 H34 1.982(22) 1_555 n
N1 H35 1.996(22) 1_555 n
N1 H36 2.003(22) 1_555 n
N1 H37 2.009(22) 1_555 n
C11 N1 1.408(13) 1_555 n
C11 H32 1.001(19) 1_555 n
C11 H33 1.009(19) 1_555 n
C11 H34 1.003(19) 1_555 n
C12 N1 1.431(13) 1_555 n
C12 H35 1.003(19) 1_555 n
C12 H36 1.011(19) 1_555 n
C12 H37 1.007(19) 1_555 n
C13 O1' 1.245(15) 1_555 n
C13 N1 1.436(13) 1_555 n
C13 H31 1.008(19) 1_555 n
O2' AL4 1.905(13) 1_555 n
O2' C23 1.238(14) 1_555 n
O2' H17 1.944(22) 1_555 n
N2 C21 1.435(13) 1_555 n
N2 C22 1.468(12) 1_555 n
N2 C23 1.453(14) 1_555 n
N2 H11 2.004(21) 1_555 n
N2 H12 2.007(22) 1_555 n
N2 H13 2.010(22) 1_555 n
N2 H14 2.036(22) 1_555 n
N2 H15 2.026(21) 1_555 n
N2 H16 2.034(21) 1_555 n
C21 N2 1.435(13) 1_555 n
C21 H11 1.003(18) 1_555 n
C21 H12 1.010(19) 1_555 n
C21 H13 1.005(19) 1_555 n
C22 N2 1.468(12) 1_555 n
C22 H14 0.996(19) 1_555 n
C22 H15 1.003(19) 1_555 n
C22 H16 1.000(19) 1_555 n
C23 O2' 1.238(14) 1_555 n
C23 N2 1.453(14) 1_555 n
C23 H17 1.004(19) 1_555 n
O3' AL5 1.920(12) 1_555 n
O3' C33 1.250(14) 1_555 n
O3' H21 1.950(22) 1_555 n
N3 C31 1.434(14) 1_555 n
N3 C32 1.421(13) 1_555 n
N3 C33 1.442(13) 1_555 n
N3 H22 2.001(22) 1_555 n
N3 H23 2.005(22) 1_555 n
N3 H24 2.004(22) 1_555 n
N3 H25 1.988(22) 1_555 n
N3 H26 1.995(22) 1_555 n
N3 H27 1.990(22) 1_555 n
C31 N3 1.434(14) 1_555 n
C31 H22 0.994(19) 1_555 n
C31 H23 1.009(19) 1_555 n
C31 H24 1.007(19) 1_555 n
C32 N3 1.421(13) 1_555 n
C32 H25 0.996(19) 1_555 n
C32 H26 1.014(19) 1_555 n
C32 H27 1.003(19) 1_555 n
C33 O3' 1.250(14) 1_555 n
C33 N3 1.442(13) 1_555 n
C33 H21 1.002(19) 1_555 n
H11 N2 2.004(21) 1_555 n
H11 C21 1.003(18) 1_555 n
H11 H12 1.647(25) 1_555 n
H11 H13 1.642(25) 1_555 n
H12 N2 2.007(22) 1_555 n
H12 C21 1.010(19) 1_555 n
H12 H11 1.647(25) 1_555 n
H12 H13 1.645(25) 1_555 n
H13 N2 2.010(22) 1_555 n
H13 C21 1.005(19) 1_555 n
H13 H11 1.642(25) 1_555 n
H13 H12 1.645(25) 1_555 n
H14 N2 2.036(22) 1_555 n
H14 C22 0.996(19) 1_555 n
H14 H15 1.634(25) 1_555 n
H14 H16 1.634(25) 1_555 n
H15 N2 2.026(21) 1_555 n
H15 C22 1.003(19) 1_555 n
H15 H14 1.634(25) 1_555 n
H15 H16 1.631(26) 1_555 n
H16 N2 2.034(21) 1_555 n
H16 C22 1.000(19) 1_555 n
H16 H14 1.634(25) 1_555 n
H16 H15 1.631(26) 1_555 n
H17 O2' 1.944(22) 1_555 n
H17 C23 1.004(19) 1_555 n
H21 O3' 1.950(22) 1_555 n
H21 C33 1.002(19) 1_555 n
H22 N3 2.001(22) 1_555 n
H22 C31 0.994(19) 1_555 n
H22 H23 1.635(25) 1_555 n
H22 H24 1.636(25) 1_555 n
H23 N3 2.005(22) 1_555 n
H23 C31 1.009(19) 1_555 n
H23 H22 1.635(25) 1_555 n
H23 H24 1.651(25) 1_555 n
H24 N3 2.004(22) 1_555 n
H24 C31 1.007(19) 1_555 n
H24 H22 1.636(25) 1_555 n
H24 H23 1.651(25) 1_555 n
H25 N3 1.988(22) 1_555 n
H25 C32 0.996(19) 1_555 n
H25 H26 1.644(26) 1_555 n
H25 H27 1.636(25) 1_555 n
H26 N3 1.995(22) 1_555 n
H26 C32 1.014(19) 1_555 n
H26 H25 1.644(26) 1_555 n
H26 H27 1.652(25) 1_555 n
H27 N3 1.990(22) 1_555 n
H27 C32 1.003(19) 1_555 n
H27 H25 1.636(25) 1_555 n
H27 H26 1.652(25) 1_555 n
H31 O1' 1.922(22) 1_555 n
H31 C13 1.008(19) 1_555 n
H32 N1 1.980(22) 1_555 n
H32 C11 1.001(19) 1_555 n
H32 H33 1.640(25) 1_555 n
H32 H34 1.643(25) 1_555 n
H33 N1 1.981(22) 1_555 n
H33 C11 1.009(19) 1_555 n
H33 H32 1.640(25) 1_555 n
H33 H34 1.645(25) 1_555 n
H34 N1 1.982(22) 1_555 n
H34 C11 1.003(19) 1_555 n
H34 H32 1.643(25) 1_555 n
H34 H33 1.645(25) 1_555 n
H35 N1 1.996(22) 1_555 n
H35 C12 1.003(19) 1_555 n
H35 H36 1.648(25) 1_555 n
H35 H37 1.643(26) 1_555 n
H36 N1 2.003(22) 1_555 n
H36 C12 1.011(19) 1_555 n
H36 H35 1.648(25) 1_555 n
H36 H37 1.649(25) 1_555 n
H37 N1 2.009(22) 1_555 n
H37 C12 1.007(19) 1_555 n
H37 H35 1.643(26) 1_555 n
H37 H36 1.649(25) 1_555 n
